data_1526619
loop_
_publ_author_name
'Kienle, L.'
'Simon, A.'

_publ_section_title
;
 Microdomains and diffuse scattering in K2 In12 Se19
;
_journal_name_full 'Journal of Solid State Chemistry'
_journal_page_first 385
_journal_page_last 395
_journal_volume 161
_journal_year 2001
_chemical_formula_sum 'In12 K2 Se19'
_chemical_name_systematic 'K2 In12 Se19'
_space_group_IT_number 148
_symmetry_space_group_name_Hall '-R 3'
_symmetry_space_group_name_H-M 'R -3 :H'
_cell_angle_alpha 90
_cell_angle_beta 90
_cell_angle_gamma 120
_cell_formula_units_Z 6
_cell_length_a 13.852
_cell_length_b 13.852
_cell_length_c 35.19
_cell_volume 5847.562
_citation_journal_id_ASTM JSSCBI
_cod_data_source_file Kienle_JSSCBI_2001_1700.cif
_cod_data_source_block In12K2Se19
_cod_database_code 1526619

loop_
_symmetry_equiv_pos_as_xyz
x,y,z
-y,x-y,z
-x+y,-x,z
-x,-y,-z
y,-x+y,-z
x-y,x,-z
x+2/3,y+1/3,z+1/3
-y+2/3,x-y+1/3,z+1/3
-x+y+2/3,-x+1/3,z+1/3
-x+2/3,-y+1/3,-z+1/3
y+2/3,-x+y+1/3,-z+1/3
x-y+2/3,x+1/3,-z+1/3
x+1/3,y+2/3,z+2/3
-y+1/3,x-y+2/3,z+2/3
-x+y+1/3,-x+2/3,z+2/3
-x+1/3,-y+2/3,-z+2/3
y+1/3,-x+y+2/3,-z+2/3
x-y+1/3,x+2/3,-z+2/3

loop_
_atom_site_label
_atom_site_type_symbol
_atom_site_fract_x
_atom_site_fract_y
_atom_site_fract_z
_atom_site_occupancy
_atom_site_U_iso_or_equiv
Se5 Se-2 0.47638 0.29736 0.17899 1 0.0
K1 K+1 0.3333 0.6667 0.0834 1 0.0
Se1 Se-2 0.6667 0.3333 0.08333 1 0.0
In4 In+3 0.55533 0.0438 0.54601 1 0.0
Se3 Se-2 0.14811 0.73188 0.12154 1 0.0
Se2 Se-2 0.14811 0.73188 0.62154 1 0.0
Se7 Se-2 0.43155 0.01447 0.10151 1 0.0
In2 In+3 0.53954 0.98232 0.15838 1 0.0
Se6 Se-2 0.43155 0.01447 0.60151 1 0.0
In3 In+3 0.78274 0.25364 0.61779 1 0.0
In1 In+3 0.53954 0.98232 0.65838 1 0.0
K2 K+1 0.3333 0.6667 0.5834 1 0.0
Se4 Se-2 0.47638 0.29736 0.67899 1 0.0
